data_4511609
loop_
_publ_author_name
'Filonenko, Georgy A.'
'Cosimi, Elena'
'Lefort, Laurent'
'Conley, Matthew P.'
'Cop\'eret, Christophe'
'Lutz, Martin'
'Hensen, Emiel J. M.'
'Pidko, Evgeny A.'

_publ_section_title
;
 Lutidine-Derived Ru-CNC Hydrogenation Pincer Catalysts with Versatile
 Coordination Properties
;
_journal_issue 8
_journal_name_full 'ACS Catalysis'
_journal_page_first 2667
_journal_paper_doi 10.1021/cs500720y
_journal_volume 4
_journal_year 2014
_chemical_formula_moiety 'C32 H34 Br0.56 Cl0.44 N5 O Ru'
_chemical_formula_sum 'C32 H34 Br0.56 Cl0.44 N5 O Ru'
_chemical_formula_weight 666.06
_chemical_name_systematic
; 
 ? 
;
_space_group_IT_number 9
_symmetry_cell_setting monoclinic
_symmetry_space_group_name_Hall 'C -2yc'
_symmetry_space_group_name_H-M 'C 1 c 1'
_atom_sites_solution_hydrogens geom
_atom_sites_solution_primary direct
_atom_sites_solution_secondary difmap
_audit_creation_method SHELXL-97
_cell_angle_alpha 90.00
_cell_angle_beta 111.282(1)
_cell_angle_gamma 90.00
_cell_formula_units_Z 4
_cell_length_a 14.6916(3)
_cell_length_b 19.3357(3)
_cell_length_c 12.8728(3)
_cell_measurement_reflns_used 39586
_cell_measurement_temperature 150(2)
_cell_measurement_theta_max 33.21
_cell_measurement_theta_min 1.70
_cell_volume 3407.43(12)
_computing_cell_refinement Peakref
_computing_data_collection Apex2
_computing_data_reduction 'Eval15, SADABS-2012/1'
_computing_structure_refinement 'SHELXL-97 (Sheldrick, 2008)'
_computing_structure_solution 'SHELXS-97 (Sheldrick, 2008)'
_diffrn_ambient_temperature 150(2)
_diffrn_measured_fraction_theta_full 1.000
_diffrn_measured_fraction_theta_max 1.000
_diffrn_measurement_device_type 'Bruker Kappa ApexII'
_diffrn_measurement_method '\f and \w scans'
_diffrn_radiation_monochromator graphite
_diffrn_radiation_source 'fine-focus sealed tube'
_diffrn_radiation_type MoK\a
_diffrn_radiation_wavelength 0.71073
_diffrn_reflns_av_R_equivalents 0.0186
_diffrn_reflns_av_sigmaI/netI 0.0199
_diffrn_reflns_limit_h_max 22
_diffrn_reflns_limit_h_min -22
_diffrn_reflns_limit_k_max 29
_diffrn_reflns_limit_k_min -29
_diffrn_reflns_limit_l_max 19
_diffrn_reflns_limit_l_min -19
_diffrn_reflns_number 43803
_diffrn_reflns_theta_full 33.20
_diffrn_reflns_theta_max 33.20
_diffrn_reflns_theta_min 1.82
_exptl_absorpt_coefficient_mu 1.181
_exptl_absorpt_correction_T_max 0.7466
_exptl_absorpt_correction_T_min 0.5942
_exptl_absorpt_correction_type multi-scan
_exptl_absorpt_process_details SADABS-2012/1
_exptl_crystal_colour yellow
_exptl_crystal_density_diffrn 1.298
_exptl_crystal_density_method 'not measured'
_exptl_crystal_description needle
_exptl_crystal_F_000 1360
_exptl_crystal_size_max 0.58
_exptl_crystal_size_mid 0.22
_exptl_crystal_size_min 0.21
_platon_squeeze_details
;
;
_refine_diff_density_max 0.261
_refine_diff_density_min -0.252
_refine_diff_density_rms 0.038
_refine_ls_abs_structure_details 'Flack H D (1983), Acta Cryst. A39, 876-881'
_refine_ls_abs_structure_Flack 0.018(4)
_refine_ls_extinction_method none
_refine_ls_goodness_of_fit_ref 1.046
_refine_ls_hydrogen_treatment mixed
_refine_ls_matrix_type full
_refine_ls_number_parameters 381
_refine_ls_number_reflns 13049
_refine_ls_number_restraints 4
_refine_ls_restrained_S_all 1.055
_refine_ls_R_factor_all 0.0201
_refine_ls_R_factor_gt 0.0183
_refine_ls_shift/su_max 0.007
_refine_ls_shift/su_mean 0.000
_refine_ls_structure_factor_coef Fsqd
_refine_ls_weighting_details 'calc w=1/[\s^2^(Fo^2^)+(0.0250P)^2^+0.2628P] where P=(Fo^2^+2Fc^2^)/3'
_refine_ls_weighting_scheme calc
_refine_ls_wR_factor_gt 0.0445
_refine_ls_wR_factor_ref 0.0449
_reflns_number_gt 12371
_reflns_number_total 13049
_reflns_threshold_expression I>2\s(I)
_cod_data_source_file cs500720y_si_002.cif
_cod_data_source_block l0460a
_cod_depositor_comments 'Adding full bibliography for 4511609--4511614.cif.'
_cod_original_cell_volume 3407.42(11)
_cod_original_sg_symbol_H-M 'C c'
_cod_database_code 4511609

loop_
_symmetry_equiv_pos_as_xyz
'x, y, z'
'x, -y, z+1/2'
'x+1/2, y+1/2, z'
'x+1/2, -y+1/2, z+1/2'

loop_
_atom_site_label
_atom_site_type_symbol
_atom_site_fract_x
_atom_site_fract_y
_atom_site_fract_z
_atom_site_U_iso_or_equiv
_atom_site_adp_type
_atom_site_occupancy
_atom_site_symmetry_multiplicity
_atom_site_calc_flag
_atom_site_refinement_flags
Ru1 Ru 0.2369 0.147876(4) 0.1687 0.01926(2) Uani 1 1 d D
H1 H 0.1692(12) 0.2014(8) 0.2000(16) 0.043(5) Uiso 1 1 d D
Br1 Br 0.35812(10) 0.05827(8) 0.12462(12) 0.0290(2) Uani 0.56 1 d P
Cl1 Cl 0.3480(3) 0.0609(3) 0.1215(4) 0.0251(4) Uani 0.44 1 d PD
O1 O 0.07479(7) 0.13526(5) -0.05107(8) 0.02868(18) Uani 1 1 d .
N1 N 0.34723(9) 0.15639(6) 0.34186(9) 0.0253(2) Uani 1 1 d .
N2 N 0.36165(10) 0.27580(6) 0.20411(10) 0.0359(3) Uani 1 1 d .
N3 N 0.33459(9) 0.24615(6) 0.03553(10) 0.0329(2) Uani 1 1 d .
N4 N 0.22955(7) 0.02928(5) 0.31846(8) 0.02254(18) Uani 1 1 d .
N5 N 0.08114(7) 0.05508(5) 0.22497(9) 0.02260(18) Uani 1 1 d .
C1 C 0.38667(10) 0.21838(7) 0.38388(11) 0.0322(3) Uani 1 1 d .
C2 C 0.45332(12) 0.22644(9) 0.49093(13) 0.0418(4) Uani 1 1 d .
H2 H 0.4794 0.2708 0.5169 0.050 Uiso 1 1 calc R
C3 C 0.48199(13) 0.16955(11) 0.56033(13) 0.0485(4) Uani 1 1 d .
H3 H 0.5281 0.1739 0.6342 0.058 Uiso 1 1 calc R
C4 C 0.44148(11) 0.10615(9) 0.51893(12) 0.0391(3) Uani 1 1 d .
H4 H 0.4587 0.0662 0.5650 0.047 Uiso 1 1 calc R
C5 C 0.37529(9) 0.10084(7) 0.40960(10) 0.0274(2) Uani 1 1 d .
C6 C 0.35156(13) 0.28099(7) 0.31212(12) 0.0391(3) Uani 1 1 d .
H6A H 0.2819 0.2887 0.3003 0.047 Uiso 1 1 calc R
H6B H 0.3887 0.3218 0.3520 0.047 Uiso 1 1 calc R
C7 C 0.41369(15) 0.32166(9) 0.16509(14) 0.0499(4) Uani 1 1 d .
H7 H 0.4540 0.3584 0.2055 0.060 Uiso 1 1 calc R
C8 C 0.39603(14) 0.30409(9) 0.05848(14) 0.0465(4) Uani 1 1 d .
H8 H 0.4205 0.3266 0.0084 0.056 Uiso 1 1 calc R
C9 C 0.31267(10) 0.22762(6) 0.12597(10) 0.0266(2) Uani 1 1 d .
C10 C 0.30298(10) 0.21336(7) -0.07185(10) 0.0283(2) Uani 1 1 d .
C11 C 0.21125(10) 0.22922(7) -0.15007(12) 0.0321(3) Uani 1 1 d .
C12 C 0.18368(11) 0.19745(8) -0.25390(12) 0.0350(3) Uani 1 1 d .
H12 H 0.1207 0.2069 -0.3076 0.042 Uiso 1 1 calc R
C13 C 0.24458(12) 0.15262(7) -0.28182(12) 0.0340(3) Uani 1 1 d .
C14 C 0.33802(11) 0.14101(7) -0.20368(12) 0.0327(3) Uani 1 1 d .
H14 H 0.3817 0.1120 -0.2229 0.039 Uiso 1 1 calc R
C15 C 0.36886(9) 0.17106(7) -0.09760(11) 0.0297(2) Uani 1 1 d .
C16 C 0.14484(14) 0.28077(9) -0.12428(16) 0.0475(4) Uani 1 1 d .
H16A H 0.0803 0.2798 -0.1839 0.071 Uiso 1 1 calc R
H16B H 0.1727 0.3273 -0.1189 0.071 Uiso 1 1 calc R
H16C H 0.1385 0.2686 -0.0533 0.071 Uiso 1 1 calc R
C17 C 0.21261(16) 0.11721(12) -0.39336(14) 0.0541(5) Uani 1 1 d .
H17A H 0.2526 0.1336 -0.4350 0.081 Uiso 1 1 calc R
H17B H 0.1438 0.1279 -0.4354 0.081 Uiso 1 1 calc R
H17C H 0.2207 0.0671 -0.3824 0.081 Uiso 1 1 calc R
C18 C 0.47000(11) 0.15824(10) -0.01673(14) 0.0432(4) Uani 1 1 d .
H18A H 0.5117 0.1977 -0.0172 0.065 Uiso 1 1 calc R
H18B H 0.4961 0.1162 -0.0382 0.065 Uiso 1 1 calc R
H18C H 0.4685 0.1524 0.0583 0.065 Uiso 1 1 calc R
C19 C 0.33592(8) 0.03070(6) 0.36543(10) 0.0258(2) Uani 1 1 d .
H19A H 0.3616 0.0170 0.3072 0.031 Uiso 1 1 calc R
H19B H 0.3593 -0.0035 0.4266 0.031 Uiso 1 1 calc R
C20 C 0.17407(9) -0.01516(6) 0.35540(10) 0.0271(2) Uani 1 1 d .
H20 H 0.1972 -0.0499 0.4109 0.033 Uiso 1 1 calc R
C21 C 0.08004(10) 0.00116(7) 0.29610(11) 0.0285(2) Uani 1 1 d .
H21 H 0.0238 -0.0202 0.3019 0.034 Uiso 1 1 calc R
C22 C 0.17474(9) 0.07297(6) 0.23755(10) 0.0205(2) Uani 1 1 d .
C23 C -0.00758(8) 0.09068(6) 0.16263(10) 0.0234(2) Uani 1 1 d .
C24 C -0.06903(9) 0.06357(7) 0.06026(11) 0.0269(2) Uani 1 1 d .
C25 C -0.15859(9) 0.09648(8) 0.00703(13) 0.0348(3) Uani 1 1 d .
H25 H -0.2011 0.0795 -0.0630 0.042 Uiso 1 1 calc R
C26 C -0.18732(10) 0.15320(8) 0.05338(15) 0.0389(3) Uani 1 1 d .
C27 C -0.12527(10) 0.17720(8) 0.15721(14) 0.0377(3) Uani 1 1 d .
H27 H -0.1453 0.2153 0.1904 0.045 Uiso 1 1 calc R
C28 C -0.03536(10) 0.14698(7) 0.21301(12) 0.0295(2) Uani 1 1 d .
C29 C -0.03911(11) 0.00059(8) 0.01173(13) 0.0361(3) Uani 1 1 d .
H29A H -0.0890 -0.0098 -0.0612 0.054 Uiso 1 1 calc R
H29B H -0.0323 -0.0389 0.0618 0.054 Uiso 1 1 calc R
H29C H 0.0234 0.0094 0.0031 0.054 Uiso 1 1 calc R
C30 C -0.28371(12) 0.18875(12) -0.00500(19) 0.0598(5) Uani 1 1 d .
H30A H -0.2720 0.2356 -0.0264 0.090 Uiso 1 1 calc R
H30B H -0.3202 0.1913 0.0453 0.090 Uiso 1 1 calc R
H30C H -0.3216 0.1625 -0.0719 0.090 Uiso 1 1 calc R
C31 C 0.02963(12) 0.17278(10) 0.32553(13) 0.0402(3) Uani 1 1 d .
H31A H -0.0026 0.2111 0.3484 0.060 Uiso 1 1 calc R
H31B H 0.0915 0.1890 0.3216 0.060 Uiso 1 1 calc R
H31C H 0.0424 0.1352 0.3800 0.060 Uiso 1 1 calc R
C32 C 0.13945(9) 0.14121(6) 0.03403(11) 0.0218(2) Uani 1 1 d .

loop_
_atom_site_aniso_label
_atom_site_aniso_U_11
_atom_site_aniso_U_22
_atom_site_aniso_U_33
_atom_site_aniso_U_23
_atom_site_aniso_U_13
_atom_site_aniso_U_12
Ru1 0.02125(3) 0.01681(3) 0.02233(3) -0.00024(4) 0.01102(2) -0.00324(3)
Br1 0.0333(4) 0.0317(3) 0.0271(3) -0.0016(2) 0.0173(3) 0.0033(3)
Cl1 0.0186(5) 0.0341(9) 0.0226(7) -0.0022(5) 0.0074(4) 0.0053(4)
O1 0.0277(4) 0.0296(5) 0.0276(4) 0.0008(4) 0.0088(4) 0.0032(3)
N1 0.0281(5) 0.0272(5) 0.0235(5) -0.0041(4) 0.0129(4) -0.0100(4)
N2 0.0538(7) 0.0272(5) 0.0318(5) -0.0050(4) 0.0216(5) -0.0198(5)
N3 0.0441(6) 0.0294(5) 0.0307(5) -0.0007(4) 0.0203(5) -0.0156(5)
N4 0.0224(4) 0.0213(4) 0.0245(4) 0.0025(3) 0.0092(3) -0.0037(3)
N5 0.0216(4) 0.0234(4) 0.0254(4) 0.0010(4) 0.0117(4) -0.0041(4)
C1 0.0388(7) 0.0348(7) 0.0292(6) -0.0087(5) 0.0195(5) -0.0167(5)
C2 0.0472(8) 0.0494(9) 0.0335(7) -0.0166(6) 0.0203(6) -0.0292(7)
C3 0.0464(9) 0.0676(11) 0.0264(6) -0.0061(7) 0.0072(6) -0.0273(8)
C4 0.0355(7) 0.0479(8) 0.0283(6) 0.0033(6) 0.0048(5) -0.0135(6)
C5 0.0238(5) 0.0336(6) 0.0254(5) 0.0009(5) 0.0098(4) -0.0080(4)
C6 0.0617(9) 0.0286(6) 0.0332(6) -0.0104(5) 0.0247(7) -0.0204(6)
C7 0.0748(12) 0.0383(8) 0.0414(8) -0.0086(7) 0.0269(8) -0.0341(8)
C8 0.0643(11) 0.0392(8) 0.0428(8) -0.0031(7) 0.0275(8) -0.0309(8)
C9 0.0339(6) 0.0225(5) 0.0262(5) -0.0002(4) 0.0145(5) -0.0071(4)
C10 0.0346(6) 0.0278(6) 0.0256(5) 0.0027(4) 0.0146(5) -0.0088(5)
C11 0.0363(6) 0.0282(6) 0.0350(6) 0.0087(5) 0.0167(5) 0.0009(5)
C12 0.0350(7) 0.0356(7) 0.0303(6) 0.0083(5) 0.0068(5) -0.0012(5)
C13 0.0414(8) 0.0327(7) 0.0274(6) 0.0025(5) 0.0121(5) -0.0058(5)
C14 0.0385(7) 0.0336(7) 0.0317(6) 0.0051(5) 0.0193(5) -0.0016(5)
C15 0.0283(6) 0.0349(6) 0.0282(6) 0.0076(5) 0.0131(5) -0.0065(5)
C16 0.0579(10) 0.0347(8) 0.0566(10) 0.0113(7) 0.0287(8) 0.0134(7)
C17 0.0675(12) 0.0616(12) 0.0303(7) -0.0023(8) 0.0142(8) -0.0072(10)
C18 0.0258(6) 0.0642(11) 0.0414(8) 0.0103(7) 0.0142(6) -0.0068(6)
C19 0.0214(5) 0.0273(5) 0.0276(5) 0.0033(4) 0.0075(4) -0.0015(4)
C20 0.0302(6) 0.0246(5) 0.0271(5) 0.0047(4) 0.0110(4) -0.0065(4)
C21 0.0305(6) 0.0287(6) 0.0303(6) 0.0035(5) 0.0158(5) -0.0090(5)
C22 0.0194(5) 0.0205(5) 0.0236(5) -0.0016(4) 0.0102(4) -0.0033(4)
C23 0.0182(4) 0.0264(6) 0.0282(5) -0.0011(4) 0.0114(4) -0.0023(4)
C24 0.0227(5) 0.0283(6) 0.0307(6) -0.0013(5) 0.0110(4) -0.0053(4)
C25 0.0217(5) 0.0416(8) 0.0380(7) 0.0002(6) 0.0069(5) -0.0078(5)
C26 0.0213(6) 0.0439(8) 0.0509(9) 0.0037(7) 0.0126(6) 0.0025(5)
C27 0.0311(7) 0.0380(7) 0.0501(8) -0.0052(6) 0.0221(6) 0.0047(5)
C28 0.0268(6) 0.0330(6) 0.0328(6) -0.0046(5) 0.0157(5) -0.0034(4)
C29 0.0422(7) 0.0295(6) 0.0386(7) -0.0102(5) 0.0169(6) -0.0083(5)
C30 0.0249(7) 0.0731(13) 0.0756(13) 0.0033(11) 0.0113(8) 0.0143(8)
C31 0.0385(8) 0.0485(9) 0.0375(7) -0.0170(7) 0.0184(6) -0.0032(6)
C32 0.0246(5) 0.0162(5) 0.0281(6) 0.0022(4) 0.0138(5) 0.0010(4)

loop_
_atom_type_symbol
_atom_type_description
_atom_type_scat_dispersion_real
_atom_type_scat_dispersion_imag
_atom_type_scat_source
C C 0.0033 0.0016 'International Tables Vol C Tables 4.2.6.8 and 6.1.1.4'
H H 0.0000 0.0000 'International Tables Vol C Tables 4.2.6.8 and 6.1.1.4'
Br Br -0.2901 2.4595 'International Tables Vol C Tables 4.2.6.8 and 6.1.1.4'
Cl Cl 0.1484 0.1585 'International Tables Vol C Tables 4.2.6.8 and 6.1.1.4'
N N 0.0061 0.0033 'International Tables Vol C Tables 4.2.6.8 and 6.1.1.4'
O O 0.0106 0.0060 'International Tables Vol C Tables 4.2.6.8 and 6.1.1.4'
Ru Ru -1.2594 0.8363 'International Tables Vol C Tables 4.2.6.8 and 6.1.1.4'

loop_
_geom_angle_atom_site_label_1
_geom_angle_atom_site_label_2
_geom_angle_atom_site_label_3
_geom_angle
C32 Ru1 C22 92.38(5)
C32 Ru1 C9 96.47(5)
C22 Ru1 C9 170.73(5)
C32 Ru1 N1 174.92(5)
C22 Ru1 N1 84.12(4)
C9 Ru1 N1 86.87(4)
C32 Ru1 Cl1 94.40(10)
C22 Ru1 Cl1 93.43(12)
C9 Ru1 Cl1 88.65(12)
N1 Ru1 Cl1 89.50(10)
C32 Ru1 Br1 96.12(5)
C22 Ru1 Br1 93.91(5)
C9 Ru1 Br1 87.89(5)
N1 Ru1 Br1 87.81(4)
Cl1 Ru1 Br1 1.82(13)
C32 Ru1 H1 86.5(7)
C22 Ru1 H1 86.1(7)
C9 Ru1 H1 91.7(7)
N1 Ru1 H1 89.6(7)
Cl1 Ru1 H1 179.0(7)
Br1 Ru1 H1 177.4(7)
C5 N1 C1 117.36(12)
C5 N1 Ru1 121.74(8)
C1 N1 Ru1 120.87(9)
C9 N2 C7 112.53(12)
C9 N2 C6 122.74(11)
C7 N2 C6 124.49(12)
C9 N3 C8 111.33(12)
C9 N3 C10 127.70(10)
C8 N3 C10 120.96(11)
C22 N4 C20 113.06(10)
C22 N4 C19 123.76(10)
C20 N4 C19 123.13(10)
C22 N5 C21 111.24(10)
C22 N5 C23 127.92(10)
C21 N5 C23 120.17(10)
N1 C1 C2 122.98(14)
N1 C1 C6 117.86(12)
C2 C1 C6 119.08(12)
C1 C2 C3 119.65(13)
C1 C2 H2 120.2
C3 C2 H2 120.2
C4 C3 C2 117.96(14)
C4 C3 H3 121.0
C2 C3 H3 121.0
C3 C4 C5 119.97(15)
C3 C4 H4 120.0
C5 C4 H4 120.0
N1 C5 C4 122.07(13)
N1 C5 C19 119.23(11)
C4 C5 C19 118.69(12)
N2 C6 C1 113.74(12)
N2 C6 H6A 108.8
C1 C6 H6A 108.8
N2 C6 H6B 108.8
C1 C6 H6B 108.8
H6A C6 H6B 107.7
C8 C7 N2 106.40(13)
C8 C7 H7 126.8
N2 C7 H7 126.8
C7 C8 N3 106.74(13)
C7 C8 H8 126.6
N3 C8 H8 126.6
N3 C9 N2 102.97(10)
N3 C9 Ru1 137.07(9)
N2 C9 Ru1 119.84(9)
C11 C10 C15 121.99(12)
C11 C10 N3 119.26(13)
C15 C10 N3 118.52(12)
C12 C11 C10 117.73(13)
C12 C11 C16 121.04(14)
C10 C11 C16 121.21(14)
C13 C12 C11 122.42(13)
C13 C12 H12 118.8
C11 C12 H12 118.8
C12 C13 C14 118.27(13)
C12 C13 C17 121.73(15)
C14 C13 C17 120.01(15)
C13 C14 C15 121.49(14)
C13 C14 H14 119.3
C15 C14 H14 119.3
C10 C15 C14 117.92(12)
C10 C15 C18 122.13(14)
C14 C15 C18 119.95(14)
C11 C16 H16A 109.5
C11 C16 H16B 109.5
H16A C16 H16B 109.5
C11 C16 H16C 109.5
H16A C16 H16C 109.5
H16B C16 H16C 109.5
C13 C17 H17A 109.5
C13 C17 H17B 109.5
H17A C17 H17B 109.5
C13 C17 H17C 109.5
H17A C17 H17C 109.5
H17B C17 H17C 109.5
C15 C18 H18A 109.5
C15 C18 H18B 109.5
H18A C18 H18B 109.5
C15 C18 H18C 109.5
H18A C18 H18C 109.5
H18B C18 H18C 109.5
N4 C19 C5 112.43(10)
N4 C19 H19A 109.1
C5 C19 H19A 109.1
N4 C19 H19B 109.1
C5 C19 H19B 109.1
H19A C19 H19B 107.8
C21 C20 N4 105.68(10)
C21 C20 H20 127.2
N4 C20 H20 127.2
C20 C21 N5 107.04(10)
C20 C21 H21 126.5
N5 C21 H21 126.5
N4 C22 N5 102.97(10)
N4 C22 Ru1 122.17(8)
N5 C22 Ru1 134.79(9)
C24 C23 C28 121.96(11)
C24 C23 N5 119.42(10)
C28 C23 N5 118.16(11)
C25 C24 C23 117.50(12)
C25 C24 C29 122.00(13)
C23 C24 C29 120.50(12)
C26 C25 C24 121.96(13)
C26 C25 H25 119.0
C24 C25 H25 119.0
C25 C26 C27 118.71(13)
C25 C26 C30 121.63(16)
C27 C26 C30 119.66(16)
C28 C27 C26 121.70(14)
C28 C27 H27 119.2
C26 C27 H27 119.2
C27 C28 C23 118.13(13)
C27 C28 C31 120.90(13)
C23 C28 C31 120.95(13)
C24 C29 H29A 109.5
C24 C29 H29B 109.5
H29A C29 H29B 109.5
C24 C29 H29C 109.5
H29A C29 H29C 109.5
H29B C29 H29C 109.5
C26 C30 H30A 109.5
C26 C30 H30B 109.5
H30A C30 H30B 109.5
C26 C30 H30C 109.5
H30A C30 H30C 109.5
H30B C30 H30C 109.5
C28 C31 H31A 109.5
C28 C31 H31B 109.5
H31A C31 H31B 109.5
C28 C31 H31C 109.5
H31A C31 H31C 109.5
H31B C31 H31C 109.5
O1 C32 Ru1 177.48(11)

loop_
_geom_bond_atom_site_label_1
_geom_bond_atom_site_label_2
_geom_bond_distance
Ru1 C32 1.8080(13)
Ru1 C22 2.0751(12)
Ru1 C9 2.0886(12)
Ru1 N1 2.2365(12)
Ru1 Cl1 2.565(4)
Ru1 Br1 2.6884(13)
Ru1 H1 1.586(9)
O1 C32 1.1663(16)
N1 C5 1.3503(17)
N1 C1 1.3555(17)
N2 C9 1.3683(17)
N2 C7 1.3791(18)
N2 C6 1.4543(18)
N3 C9 1.3637(16)
N3 C8 1.4013(17)
N3 C10 1.4361(17)
N4 C22 1.3557(15)
N4 C20 1.3821(15)
N4 C19 1.4569(15)
N5 C22 1.3694(15)
N5 C21 1.3916(15)
N5 C23 1.4343(15)
C1 C2 1.379(2)
C1 C6 1.496(2)
C2 C3 1.383(3)
C2 H2 0.9500
C3 C4 1.382(2)
C3 H3 0.9500
C4 C5 1.3941(18)
C4 H4 0.9500
C5 C19 1.5027(18)
C6 H6A 0.9900
C6 H6B 0.9900
C7 C8 1.344(2)
C7 H7 0.9500
C8 H8 0.9500
C10 C11 1.3925(19)
C10 C15 1.396(2)
C11 C12 1.391(2)
C11 C16 1.514(2)
C12 C13 1.384(2)
C12 H12 0.9500
C13 C14 1.394(2)
C13 C17 1.504(2)
C14 C15 1.399(2)
C14 H14 0.9500
C15 C18 1.493(2)
C16 H16A 0.9800
C16 H16B 0.9800
C16 H16C 0.9800
C17 H17A 0.9800
C17 H17B 0.9800
C17 H17C 0.9800
C18 H18A 0.9800
C18 H18B 0.9800
C18 H18C 0.9800
C19 H19A 0.9900
C19 H19B 0.9900
C20 C21 1.3510(19)
C20 H20 0.9500
C21 H21 0.9500
C23 C24 1.4010(17)
C23 C28 1.4016(17)
C24 C25 1.3968(19)
C24 C29 1.5051(19)
C25 C26 1.386(2)
C25 H25 0.9500
C26 C27 1.396(2)
C26 C30 1.507(2)
C27 C28 1.383(2)
C27 H27 0.9500
C28 C31 1.502(2)
C29 H29A 0.9800
C29 H29B 0.9800
C29 H29C 0.9800
C30 H30A 0.9800
C30 H30B 0.9800
C30 H30C 0.9800
C31 H31A 0.9800
C31 H31B 0.9800
C31 H31C 0.9800

loop_
_geom_torsion_atom_site_label_1
_geom_torsion_atom_site_label_2
_geom_torsion_atom_site_label_3
_geom_torsion_atom_site_label_4
_geom_torsion
C22 Ru1 N1 C5 34.31(10)
C9 Ru1 N1 C5 -147.86(11)
Cl1 Ru1 N1 C5 -59.19(15)
Br1 Ru1 N1 C5 -59.86(10)
C22 Ru1 N1 C1 -143.89(11)
C9 Ru1 N1 C1 33.93(11)
Cl1 Ru1 N1 C1 122.61(15)
Br1 Ru1 N1 C1 121.94(11)
C5 N1 C1 C2 0.3(2)
Ru1 N1 C1 C2 178.57(11)
C5 N1 C1 C6 -176.30(12)
Ru1 N1 C1 C6 1.98(17)
N1 C1 C2 C3 -0.3(2)
C6 C1 C2 C3 176.20(15)
C1 C2 C3 C4 -0.4(3)
C2 C3 C4 C5 1.2(3)
C1 N1 C5 C4 0.52(19)
Ru1 N1 C5 C4 -177.74(10)
C1 N1 C5 C19 -178.08(11)
Ru1 N1 C5 C19 3.66(16)
C3 C4 C5 N1 -1.3(2)
C3 C4 C5 C19 177.34(14)
C9 N2 C6 C1 63.5(2)
C7 N2 C6 C1 -122.44(17)
N1 C1 C6 N2 -55.91(18)
C2 C1 C6 N2 127.37(14)
C9 N2 C7 C8 1.7(2)
C6 N2 C7 C8 -172.90(17)
N2 C7 C8 N3 -1.4(2)
C9 N3 C8 C7 0.7(2)
C10 N3 C8 C7 -178.86(16)
C8 N3 C9 N2 0.34(18)
C10 N3 C9 N2 179.81(14)
C8 N3 C9 Ru1 -175.40(13)
C10 N3 C9 Ru1 4.1(2)
C7 N2 C9 N3 -1.23(18)
C6 N2 C9 N3 173.46(14)
C7 N2 C9 Ru1 175.43(13)
C6 N2 C9 Ru1 -9.9(2)
C32 Ru1 C9 N3 -38.20(16)
N1 Ru1 C9 N3 145.64(15)
Cl1 Ru1 C9 N3 56.07(18)
Br1 Ru1 C9 N3 57.72(15)
C32 Ru1 C9 N2 146.58(12)
N1 Ru1 C9 N2 -29.58(11)
Cl1 Ru1 C9 N2 -119.15(15)
Br1 Ru1 C9 N2 -117.50(12)
C9 N3 C10 C11 82.49(18)
C8 N3 C10 C11 -98.08(18)
C9 N3 C10 C15 -102.95(17)
C8 N3 C10 C15 76.48(18)
C15 C10 C11 C12 4.51(19)
N3 C10 C11 C12 178.87(11)
C15 C10 C11 C16 -173.82(13)
N3 C10 C11 C16 0.55(19)
C10 C11 C12 C13 -1.4(2)
C16 C11 C12 C13 176.88(14)
C11 C12 C13 C14 -2.2(2)
C11 C12 C13 C17 178.31(15)
C12 C13 C14 C15 2.9(2)
C17 C13 C14 C15 -177.57(14)
C11 C10 C15 C14 -3.81(18)
N3 C10 C15 C14 -178.21(11)
C11 C10 C15 C18 175.28(13)
N3 C10 C15 C18 0.88(18)
C13 C14 C15 C10 0.00(19)
C13 C14 C15 C18 -179.11(13)
C22 N4 C19 C5 54.71(15)
C20 N4 C19 C5 -122.55(12)
N1 C5 C19 N4 -54.41(15)
C4 C5 C19 N4 126.94(13)
C22 N4 C20 C21 -0.39(15)
C19 N4 C20 C21 177.14(11)
N4 C20 C21 N5 -0.07(14)
C22 N5 C21 C20 0.50(15)
C23 N5 C21 C20 -170.86(11)
C20 N4 C22 N5 0.67(13)
C19 N4 C22 N5 -176.84(11)
C20 N4 C22 Ru1 178.07(8)
C19 N4 C22 Ru1 0.56(16)
C21 N5 C22 N4 -0.70(13)
C23 N5 C22 N4 169.82(11)
C21 N5 C22 Ru1 -177.60(9)
C23 N5 C22 Ru1 -7.1(2)
C32 Ru1 C22 N4 147.43(10)
N1 Ru1 C22 N4 -36.27(10)
Cl1 Ru1 C22 N4 52.88(13)
Br1 Ru1 C22 N4 51.12(10)
C32 Ru1 C22 N5 -36.14(13)
N1 Ru1 C22 N5 140.16(12)
Cl1 Ru1 C22 N5 -130.70(15)
Br1 Ru1 C22 N5 -132.45(12)
C22 N5 C23 C24 105.23(14)
C21 N5 C23 C24 -84.99(15)
C22 N5 C23 C28 -82.38(16)
C21 N5 C23 C28 87.40(14)
C28 C23 C24 C25 2.45(18)
N5 C23 C24 C25 174.55(11)
C28 C23 C24 C29 -176.55(12)
N5 C23 C24 C29 -4.46(18)
C23 C24 C25 C26 -1.0(2)
C29 C24 C25 C26 178.03(14)
C24 C25 C26 C27 -1.1(2)
C24 C25 C26 C30 179.52(16)
C25 C26 C27 C28 1.7(2)
C30 C26 C27 C28 -178.86(16)
C26 C27 C28 C23 -0.3(2)
C26 C27 C28 C31 -178.96(15)
C24 C23 C28 C27 -1.85(19)
N5 C23 C28 C27 -174.05(12)
C24 C23 C28 C31 176.82(13)
N5 C23 C28 C31 4.62(18)

loop_
_platon_squeeze_void_nr
_platon_squeeze_void_average_x
_platon_squeeze_void_average_y
_platon_squeeze_void_average_z
_platon_squeeze_void_volume
_platon_squeeze_void_count_electrons
_platon_squeeze_void_content
1 0.179 0.500 -0.002 335 101 ' '
2 0.679 -0.000 -0.002 335 101 ' '
